data_2313000
loop_
_publ_author_name
'Schwarte, Daniel'
'Warf, Swantje'
'Reichelt, Martin'
'Reuter, Hans'

_publ_section_title
;
 From an unusual organotin(IV) coordination compound to the first ionic
 organic-inorganic mixed-valent tin(IV)-tin(II) compound.
;
_journal_coeditor_code OX2024
_journal_issue 'Pt 7'
_journal_name_full 'Acta crystallographica. Section E, Crystallographic communications'
_journal_page_first 888
_journal_page_last 892
_journal_paper_doi 10.1107/S2056989026006596
_journal_volume 82
_journal_year 2026
_chemical_formula_iupac '[Sn (C3 H7) I2 (C5 H5 N O)3] I'
_chemical_formula_moiety 'C18 H22 I2 N3 O3 Sn +, I -'
_chemical_formula_sum 'C18 H22 I3 N3 O3 Sn'
_chemical_formula_weight 827.77
_chemical_name_systematic
;
Diiodido(isopropyl)tris(pyridine <i>N</i>-oxide)tin(IV) iodide
;
_space_group_crystal_system triclinic
_space_group_IT_number 2
_space_group_name_Hall '-P 1'
_space_group_name_H-M_alt 'P -1'
_atom_sites_solution_hydrogens geom
_atom_sites_solution_primary direct
_audit_creation_method SHELXL-2014/7
_cell_angle_alpha 81.6490(10)
_cell_angle_beta 75.958(2)
_cell_angle_gamma 71.0250(10)
_cell_formula_units_Z 2
_cell_length_a 8.5224(3)
_cell_length_b 9.2972(4)
_cell_length_c 16.9400(8)
_cell_measurement_reflns_used 9764
_cell_measurement_temperature 100(2)
_cell_measurement_theta_max 28.64
_cell_measurement_theta_min 2.32
_cell_volume 1228.14(9)
_computing_cell_refinement
;
SAINT (Bruker, 2009)
;
_computing_data_collection
;
APEX2 (Bruker, 2009)
;
_computing_data_reduction
;
SAINT (Bruker, 2009)
;
_computing_molecular_graphics
;
DIAMOND (Brandenburg, 2006), Mercury (Macrae <i>et al.</i>
(2020)
;
_computing_publication_material
;
publCIF(Westrip, 2010)
;
_computing_structure_refinement
;
<i>SHELXL2014/7</i> (Sheldrick, 2015)
;
_computing_structure_solution
;
SHELXS97 (Sheldrick 2008)
;
_diffrn_ambient_temperature 100(2)
_diffrn_measured_fraction_theta_full 0.998
_diffrn_measured_fraction_theta_max 0.998
_diffrn_measurement_device_type 'Bruker APEXII CCD'
_diffrn_measurement_method '\f and \w scans'
_diffrn_radiation_type MoK\a
_diffrn_radiation_wavelength 0.71073
_diffrn_reflns_av_R_equivalents 0.0881
_diffrn_reflns_av_unetI/netI 0.0328
_diffrn_reflns_limit_h_max 11
_diffrn_reflns_limit_h_min -11
_diffrn_reflns_limit_k_max 12
_diffrn_reflns_limit_k_min -12
_diffrn_reflns_limit_l_max 22
_diffrn_reflns_limit_l_min -22
_diffrn_reflns_number 94618
_diffrn_reflns_theta_full 25.242
_diffrn_reflns_theta_max 28.000
_diffrn_reflns_theta_min 2.869
_exptl_absorpt_coefficient_mu 4.833
_exptl_absorpt_correction_T_max 0.693
_exptl_absorpt_correction_T_min 0.455
_exptl_absorpt_correction_type multi-scan
_exptl_absorpt_process_details
;
(SADABS; Krause <i>et al.</i>,  2015)
;
_exptl_crystal_colour yellow
_exptl_crystal_density_diffrn 2.238
_exptl_crystal_description needle
_exptl_crystal_F_000 768
_exptl_crystal_size_max 0.334
_exptl_crystal_size_mid 0.184
_exptl_crystal_size_min 0.124
_refine_diff_density_max 1.430
_refine_diff_density_min -1.619
_refine_ls_extinction_coef 0.00180(15)
_refine_ls_extinction_expression Fc^*^=kFc[1+0.001xFc^2^\l^3^/sin(2\q)]^-1/4^
_refine_ls_extinction_method
;
SHELXL-2014/7 (Sheldrick, 2015)
;
_refine_ls_goodness_of_fit_ref 1.054
_refine_ls_hydrogen_treatment constr
_refine_ls_matrix_type full
_refine_ls_number_parameters 271
_refine_ls_number_reflns 5925
_refine_ls_number_restraints 8
_refine_ls_restrained_S_all 1.053
_refine_ls_R_factor_all 0.0355
_refine_ls_R_factor_gt 0.0294
_refine_ls_shift/su_max 0.001
_refine_ls_shift/su_mean 0.000
_refine_ls_structure_factor_coef Fsqd
_refine_ls_weighting_details 'w=1/[\s^2^(Fo^2^)+(0.0184P)^2^+4.7037P] where P=(Fo^2^+2Fc^2^)/3'
_refine_ls_weighting_scheme calc
_refine_ls_wR_factor_gt 0.0660
_refine_ls_wR_factor_ref 0.0691
_reflns_number_gt 5243
_reflns_number_total 5925
_reflns_threshold_expression 'I > 2\s(I)'
_cod_data_source_file ox2024.cif
_cod_data_source_block 1
_cod_database_code 2313000
_shelx_space_group_comment
;
The symmetry employed for this shelxl refinement is uniquely defined
by the following loop, which should always be used as a source of
symmetry information in preference to the above space-group names.
They are only intended as comments.
;
_shelx_estimated_absorpt_t_min 0.295
_shelx_estimated_absorpt_t_max 0.586

loop_
_space_group_symop_operation_xyz
'x, y, z'
'-x, -y, -z'

loop_
_atom_site_type_symbol
_atom_site_label
_atom_site_fract_x
_atom_site_fract_y
_atom_site_fract_z
_atom_site_U_iso_or_equiv
_atom_site_adp_type
_atom_site_calc_flag
_atom_site_occupancy
_atom_site_disorder_assembly
_atom_site_disorder_group
Sn Sn1 0.33877(3) 0.84757(3) 0.82740(2) 0.01992(8) Uani d 1 . .
C C1 0.2579(10) 0.9256(8) 0.9528(3) 0.0245(13) Uani d 0.5 A 1
H H1 0.1578 0.8907 0.9811 0.029 Uiso calc 0.5 A 1
C C2 0.204(3) 1.0955(9) 0.9528(13) 0.0331(11) Uani d 0.5 A 1
H H2A 0.3037 1.1317 0.9330 0.050 Uiso calc 0.5 A 1
H H2B 0.1502 1.1258 1.0084 0.050 Uiso calc 0.5 A 1
H H2C 0.1233 1.1405 0.9170 0.050 Uiso calc 0.5 A 1
C C3 0.3958(11) 0.8534(13) 0.9993(6) 0.0331(11) Uani d 0.5 A 1
H H3A 0.4120 0.7435 1.0086 0.050 Uiso calc 0.5 A 1
H H3B 0.3643 0.8984 1.0519 0.050 Uiso calc 0.5 A 1
H H3C 0.5016 0.8710 0.9680 0.050 Uiso calc 0.5 A 1
C C4 0.3282(11) 0.9541(8) 0.9383(4) 0.0245(13) Uani d 0.5 A 2
H H4 0.4350 0.9837 0.9253 0.029 Uiso calc 0.5 A 2
C C5 0.191(3) 1.1036(11) 0.9448(13) 0.0331(11) Uani d 0.5 A 2
H H5A 0.1941 1.1545 0.9909 0.050 Uiso calc 0.5 A 2
H H5B 0.0804 1.0861 0.9535 0.050 Uiso calc 0.5 A 2
H H5C 0.2083 1.1681 0.8944 0.050 Uiso calc 0.5 A 2
C C6 0.3467(13) 0.8439(12) 1.0116(5) 0.0331(11) Uani d 0.5 A 2
H H6A 0.4542 0.7622 0.9997 0.050 Uiso calc 0.5 A 2
H H6B 0.2523 0.8002 1.0256 0.050 Uiso calc 0.5 A 2
H H6C 0.3456 0.8972 1.0577 0.050 Uiso calc 0.5 A 2
I I1A 0.00404(4) 0.91616(4) 0.81085(2) 0.03333(11) Uani d 0.9842(9) A .
I I1B 0.0218(12) 0.820(3) 0.8293(12) 0.03333(11) Uani d 0.0158(9) A .
I I2A 0.36423(10) 0.53886(4) 0.88418(5) 0.03183(15) Uani d 0.969(3) A .
I I2B 0.417(3) 0.5249(4) 0.8557(14) 0.03183(15) Uani d 0.031(3) A .
O O1 0.4447(3) 0.7754(3) 0.70685(16) 0.0227(6) Uani d 1 . .
N N1 0.3663(4) 0.7237(4) 0.66165(19) 0.0191(6) Uani d 1 . .
C C11 0.2460(5) 0.8233(4) 0.6254(2) 0.0223(8) Uani d 1 . .
H H11 0.2143 0.9294 0.6319 0.027 Uiso calc 1 . .
C C12 0.1693(5) 0.7683(5) 0.5784(2) 0.0269(9) Uani d 1 . .
H H12 0.0802 0.8363 0.5546 0.032 Uiso calc 1 . .
C C13 0.2217(6) 0.6150(5) 0.5661(2) 0.0286(9) Uani d 1 . .
H H13 0.1716 0.5773 0.5325 0.034 Uiso calc 1 . .
C C14 0.3489(6) 0.5164(5) 0.6034(3) 0.0304(9) Uani d 1 . .
H H14 0.3869 0.4105 0.5954 0.037 Uiso calc 1 . .
C C15 0.4186(5) 0.5730(4) 0.6516(3) 0.0260(8) Uani d 1 . .
H H15 0.5042 0.5062 0.6781 0.031 Uiso calc 1 . .
O O2 0.6099(4) 0.8154(3) 0.81148(18) 0.0262(6) Uani d 1 . .
N N2 0.7301(4) 0.6804(4) 0.7976(2) 0.0242(7) Uani d 1 . .
C C21 0.7980(5) 0.6384(5) 0.7211(3) 0.0274(9) Uani d 1 . .
H H21 0.7603 0.7032 0.6763 0.033 Uiso calc 1 . .
C C22 0.9229(5) 0.5007(5) 0.7080(3) 0.0333(10) Uani d 1 . .
H H22 0.9700 0.4691 0.6541 0.040 Uiso calc 1 . .
C C23 0.9797(6) 0.4079(5) 0.7741(3) 0.0378(11) Uani d 1 . .
H H23 1.0656 0.3128 0.7659 0.045 Uiso calc 1 . .
C C24 0.9097(6) 0.4562(5) 0.8511(3) 0.0405(11) Uani d 1 . .
H H24 0.9486 0.3953 0.8967 0.049 Uiso calc 1 . .
C C25 0.7832(6) 0.5928(5) 0.8624(3) 0.0344(10) Uani d 1 . .
H H25 0.7333 0.6255 0.9159 0.041 Uiso calc 1 . .
O O3 0.3312(3) 1.0686(3) 0.76145(18) 0.0264(6) Uani d 1 . .
N N3 0.4763(4) 1.1026(3) 0.72691(19) 0.0201(6) Uani d 1 . .
C C31 0.5590(6) 1.0604(5) 0.6523(2) 0.0262(8) Uani d 1 . .
H H31 0.5170 1.0054 0.6236 0.031 Uiso calc 1 . .
C C32 0.7064(6) 1.0974(5) 0.6174(3) 0.0322(10) Uani d 1 . .
H H32 0.7669 1.0660 0.5647 0.039 Uiso calc 1 . .
C C33 0.7661(5) 1.1788(5) 0.6581(3) 0.0324(10) Uani d 1 . .
H H33 0.8675 1.2043 0.6343 0.039 Uiso calc 1 . .
C C34 0.6742(6) 1.2232(5) 0.7351(3) 0.0308(9) Uani d 1 . .
H H34 0.7116 1.2809 0.7645 0.037 Uiso calc 1 . .
C C35 0.5307(6) 1.1836(5) 0.7680(3) 0.0274(9) Uani d 1 . .
H H35 0.4682 1.2135 0.8207 0.033 Uiso calc 1 . .
I I3 0.78826(3) 0.77318(3) 0.48262(2) 0.02366(8) Uani d 1 . .

loop_
_atom_site_aniso_label
_atom_site_aniso_U_11
_atom_site_aniso_U_22
_atom_site_aniso_U_33
_atom_site_aniso_U_12
_atom_site_aniso_U_13
_atom_site_aniso_U_23
Sn1 0.02376(14) 0.01856(13) 0.01909(14) -0.00794(10) -0.00818(10) 0.00338(10)
C1 0.028(4) 0.024(3) 0.025(3) -0.013(3) -0.005(3) -0.002(2)
C2 0.038(3) 0.0302(18) 0.021(2) -0.0030(18) 0.0023(18) -0.0029(15)
C3 0.038(3) 0.0302(18) 0.021(2) -0.0030(18) 0.0023(18) -0.0029(15)
C4 0.028(4) 0.024(3) 0.025(3) -0.013(3) -0.005(3) -0.002(2)
C5 0.038(3) 0.0302(18) 0.021(2) -0.0030(18) 0.0023(18) -0.0029(15)
C6 0.038(3) 0.0302(18) 0.021(2) -0.0030(18) 0.0023(18) -0.0029(15)
I1A 0.02310(15) 0.0481(2) 0.02945(16) -0.01426(13) -0.00183(11) -0.00302(14)
I1B 0.02310(15) 0.0481(2) 0.02945(16) -0.01426(13) -0.00183(11) -0.00302(14)
I2A 0.0489(3) 0.01971(14) 0.0267(3) -0.01293(14) -0.0071(3) 0.00379(13)
I2B 0.0489(3) 0.01971(14) 0.0267(3) -0.01293(14) -0.0071(3) 0.00379(13)
O1 0.0243(14) 0.0293(14) 0.0202(13) -0.0146(11) -0.0071(11) -0.0001(11)
N1 0.0203(15) 0.0198(15) 0.0188(15) -0.0087(12) -0.0050(12) 0.0006(12)
C11 0.027(2) 0.0180(18) 0.0206(19) -0.0080(15) -0.0042(15) 0.0038(14)
C12 0.028(2) 0.031(2) 0.023(2) -0.0113(17) -0.0086(16) 0.0071(16)
C13 0.037(2) 0.036(2) 0.020(2) -0.0212(19) -0.0068(17) -0.0008(17)
C14 0.039(2) 0.022(2) 0.032(2) -0.0105(18) -0.0077(19) -0.0044(17)
C15 0.027(2) 0.0201(19) 0.028(2) -0.0023(16) -0.0093(17) 0.0002(16)
O2 0.0270(14) 0.0179(13) 0.0367(16) -0.0065(11) -0.0143(12) 0.0005(11)
N2 0.0225(16) 0.0177(15) 0.0359(19) -0.0063(13) -0.0145(14) 0.0019(14)
C21 0.0217(19) 0.028(2) 0.035(2) -0.0123(16) -0.0064(17) 0.0020(17)
C22 0.023(2) 0.033(2) 0.047(3) -0.0152(18) -0.0028(19) -0.007(2)
C23 0.023(2) 0.021(2) 0.068(3) -0.0055(17) -0.011(2) 0.000(2)
C24 0.039(3) 0.030(2) 0.052(3) -0.005(2) -0.023(2) 0.011(2)
C25 0.038(2) 0.028(2) 0.038(3) -0.0046(19) -0.018(2) 0.0033(19)
O3 0.0206(13) 0.0195(13) 0.0354(16) -0.0069(11) -0.0037(12) 0.0081(12)
N3 0.0195(15) 0.0138(14) 0.0238(16) -0.0038(12) -0.0030(13) 0.0030(12)
C31 0.037(2) 0.024(2) 0.0208(19) -0.0147(17) -0.0071(17) 0.0021(15)
C32 0.038(2) 0.024(2) 0.028(2) -0.0114(18) 0.0057(18) 0.0004(17)
C33 0.024(2) 0.024(2) 0.044(3) -0.0093(17) 0.0008(19) 0.0056(18)
C34 0.032(2) 0.029(2) 0.037(2) -0.0161(18) -0.0102(19) 0.0009(18)
C35 0.035(2) 0.024(2) 0.025(2) -0.0127(17) -0.0036(17) -0.0012(16)
I3 0.02654(14) 0.01875(13) 0.02718(14) -0.00621(10) -0.00905(10) -0.00196(10)

loop_
_atom_type_symbol
_atom_type_description
_atom_type_scat_dispersion_real
_atom_type_scat_dispersion_imag
_atom_type_scat_source
C C 0.0033 0.0016 'International Tables Vol C Tables 4.2.6.8 and 6.1.1.4'
H H 0.0000 0.0000 'International Tables Vol C Tables 4.2.6.8 and 6.1.1.4'
N N 0.0061 0.0033 'International Tables Vol C Tables 4.2.6.8 and 6.1.1.4'
O O 0.0106 0.0060 'International Tables Vol C Tables 4.2.6.8 and 6.1.1.4'
Sn Sn -0.6537 1.4246 'International Tables Vol C Tables 4.2.6.8 and 6.1.1.4'
I I -0.4742 1.8119 'International Tables Vol C Tables 4.2.6.8 and 6.1.1.4'

loop_
_geom_angle_atom_site_label_1
_geom_angle_atom_site_label_2
_geom_angle_atom_site_label_3
_geom_angle_site_symmetry_1
_geom_angle_site_symmetry_3
_geom_angle
_geom_angle_publ_flag
O1 Sn1 O3 . . 80.74(11) ?
O1 Sn1 O2 . . 75.61(11) ?
O3 Sn1 O2 . . 84.77(10) ?
O1 Sn1 C4 . . 155.2(2) ?
O3 Sn1 C4 . . 87.0(2) ?
O2 Sn1 C4 . . 81.9(2) ?
O1 Sn1 C1 . . 173.3(2) ?
O3 Sn1 C1 . . 97.6(2) ?
O2 Sn1 C1 . . 97.8(2) ?
O1 Sn1 I1B . . 93.8(4) ?
O3 Sn1 I1B . . 103.4(5) ?
O2 Sn1 I1B . . 165.6(5) ?
C4 Sn1 I1B . . 110.0(5) ?
C1 Sn1 I1B . . 92.9(4) ?
O1 Sn1 I1A . . 94.17(7) ?
O3 Sn1 I1A . . 85.50(7) ?
O2 Sn1 I1A . . 166.89(8) ?
C4 Sn1 I1A . . 106.3(2) ?
C1 Sn1 I1A . . 92.2(2) ?
I1B Sn1 I1A . . 18.2(5) ?
O1 Sn1 I2A . . 88.79(8) ?
O3 Sn1 I2A . . 169.37(8) ?
O2 Sn1 I2A . . 94.43(7) ?
C4 Sn1 I2A . . 103.4(2) ?
C1 Sn1 I2A . . 93.0(2) ?
I1B Sn1 I2A . . 75.3(5) ?
I1A Sn1 I2A . . 93.510(16) ?
O1 Sn1 I2B . . 78.3(5) ?
O3 Sn1 I2B . . 158.8(5) ?
O2 Sn1 I2B . . 87.1(4) ?
C4 Sn1 I2B . . 111.2(4) ?
C1 Sn1 I2B . . 102.8(5) ?
I1B Sn1 I2B . . 81.1(6) ?
I1A Sn1 I2B . . 99.0(3) ?
I2A Sn1 I2B . . 11.5(5) ?
C3 C1 C2 . . 111.0(10) ?
C3 C1 Sn1 . . 110.4(5) ?
C2 C1 Sn1 . . 112.2(9) ?
C3 C1 H1 . . 107.7 ?
C2 C1 H1 . . 107.7 ?
Sn1 C1 H1 . . 107.7 ?
C1 C2 H2A . . 109.5 ?
C1 C2 H2B . . 109.5 ?
H2A C2 H2B . . 109.5 ?
C1 C2 H2C . . 109.5 ?
H2A C2 H2C . . 109.5 ?
H2B C2 H2C . . 109.5 ?
C1 C3 H3A . . 109.5 ?
C1 C3 H3B . . 109.5 ?
H3A C3 H3B . . 109.5 ?
C1 C3 H3C . . 109.5 ?
H3A C3 H3C . . 109.5 ?
H3B C3 H3C . . 109.5 ?
C6 C4 C5 . . 120.2(11) ?
C6 C4 Sn1 . . 113.6(6) ?
C5 C4 Sn1 . . 109.9(8) ?
C6 C4 H4 . . 103.7 ?
C5 C4 H4 . . 103.7 ?
Sn1 C4 H4 . . 103.7 ?
C4 C5 H5A . . 109.5 ?
C4 C5 H5B . . 109.5 ?
H5A C5 H5B . . 109.5 ?
C4 C5 H5C . . 109.5 ?
H5A C5 H5C . . 109.5 ?
H5B C5 H5C . . 109.5 ?
C4 C6 H6A . . 109.5 ?
C4 C6 H6B . . 109.5 ?
H6A C6 H6B . . 109.5 ?
C4 C6 H6C . . 109.5 ?
H6A C6 H6C . . 109.5 ?
H6B C6 H6C . . 109.5 ?
I1B I1A Sn1 . . 80.9(3) ?
I1A I1B Sn1 . . 80.9(3) ?
I2B I2A Sn1 . . 84.3(3) ?
I2A I2B Sn1 . . 84.2(3) ?
N1 O1 Sn1 . . 125.3(2) ?
C11 N1 C15 . . 122.4(3) ?
C11 N1 O1 . . 119.7(3) ?
C15 N1 O1 . . 117.9(3) ?
N1 C11 C12 . . 118.7(4) ?
N1 C11 H11 . . 120.6 ?
C12 C11 H11 . . 120.6 ?
C13 C12 C11 . . 120.3(4) ?
C13 C12 H12 . . 119.9 ?
C11 C12 H12 . . 119.9 ?
C12 C13 C14 . . 119.1(4) ?
C12 C13 H13 . . 120.4 ?
C14 C13 H13 . . 120.4 ?
C15 C14 C13 . . 119.4(4) ?
C15 C14 H14 . . 120.3 ?
C13 C14 H14 . . 120.3 ?
N1 C15 C14 . . 120.1(4) ?
N1 C15 H15 . . 120.0 ?
C14 C15 H15 . . 120.0 ?
N2 O2 Sn1 . . 123.5(2) ?
C21 N2 O2 . . 120.4(3) ?
C21 N2 C25 . . 121.8(4) ?
O2 N2 C25 . . 117.8(4) ?
N2 C21 C22 . . 119.6(4) ?
N2 C21 H21 . . 120.2 ?
C22 C21 H21 . . 120.2 ?
C21 C22 C23 . . 119.7(5) ?
C21 C22 H22 . . 120.1 ?
C23 C22 H22 . . 120.1 ?
C24 C23 C22 . . 118.9(4) ?
C24 C23 H23 . . 120.5 ?
C22 C23 H23 . . 120.5 ?
C23 C24 C25 . . 120.0(4) ?
C23 C24 H24 . . 120.0 ?
C25 C24 H24 . . 120.0 ?
N2 C25 C24 . . 119.9(5) ?
N2 C25 H25 . . 120.0 ?
C24 C25 H25 . . 120.0 ?
N3 O3 Sn1 . . 120.4(2) ?
C31 N3 C35 . . 121.5(3) ?
C31 N3 O3 . . 119.9(3) ?
C35 N3 O3 . . 118.5(3) ?
N3 C31 C32 . . 119.3(4) ?
N3 C31 H31 . . 120.4 ?
C32 C31 H31 . . 120.4 ?
C33 C32 C31 . . 120.6(4) ?
C33 C32 H32 . . 119.7 ?
C31 C32 H32 . . 119.7 ?
C32 C33 C34 . . 118.2(4) ?
C32 C33 H33 . . 120.9 ?
C34 C33 H33 . . 120.9 ?
C35 C34 C33 . . 119.6(4) ?
C35 C34 H34 . . 120.2 ?
C33 C34 H34 . . 120.2 ?
N3 C35 C34 . . 120.7(4) ?
N3 C35 H35 . . 119.7 ?
C34 C35 H35 . . 119.7 ?

loop_
_geom_bond_atom_site_label_1
_geom_bond_atom_site_label_2
_geom_bond_site_symmetry_2
_geom_bond_distance
_geom_bond_publ_flag
Sn1 O1 . 2.132(3) ?
Sn1 O3 . 2.181(3) ?
Sn1 O2 . 2.184(3) ?
Sn1 C4 . 2.219(5) ?
Sn1 C1 . 2.219(5) ?
Sn1 I1B . 2.7883(10) ?
Sn1 I1A . 2.7886(4) ?
Sn1 I2A . 2.8468(4) ?
Sn1 I2B . 2.8476(10) ?
C1 C3 . 1.495(5) ?
C1 C2 . 1.496(5) ?
C1 H1 . 1.0000 ?
C2 H2A . 0.9800 ?
C2 H2B . 0.9800 ?
C2 H2C . 0.9800 ?
C3 H3A . 0.9800 ?
C3 H3B . 0.9800 ?
C3 H3C . 0.9800 ?
C4 C6 . 1.495(5) ?
C4 C5 . 1.495(5) ?
C4 H4 . 1.0000 ?
C5 H5A . 0.9800 ?
C5 H5B . 0.9800 ?
C5 H5C . 0.9800 ?
C6 H6A . 0.9800 ?
C6 H6B . 0.9800 ?
C6 H6C . 0.9800 ?
I1A I1B . 0.88(2) ?
I2A I2B . 0.57(3) ?
O1 N1 . 1.352(4) ?
N1 C11 . 1.345(5) ?
N1 C15 . 1.348(5) ?
C11 C12 . 1.381(6) ?
C11 H11 . 0.9500 ?
C12 C13 . 1.379(6) ?
C12 H12 . 0.9500 ?
C13 C14 . 1.390(6) ?
C13 H13 . 0.9500 ?
C14 C15 . 1.364(6) ?
C14 H14 . 0.9500 ?
C15 H15 . 0.9500 ?
O2 N2 . 1.347(4) ?
N2 C21 . 1.342(6) ?
N2 C25 . 1.348(5) ?
C21 C22 . 1.380(6) ?
C21 H21 . 0.9500 ?
C22 C23 . 1.394(7) ?
C22 H22 . 0.9500 ?
C23 C24 . 1.371(7) ?
C23 H23 . 0.9500 ?
C24 C25 . 1.376(6) ?
C24 H24 . 0.9500 ?
C25 H25 . 0.9500 ?
O3 N3 . 1.349(4) ?
N3 C31 . 1.334(5) ?
N3 C35 . 1.343(5) ?
C31 C32 . 1.381(6) ?
C31 H31 . 0.9500 ?
C32 C33 . 1.371(7) ?
C32 H32 . 0.9500 ?
C33 C34 . 1.392(6) ?
C33 H33 . 0.9500 ?
C34 C35 . 1.358(6) ?
C34 H34 . 0.9500 ?
C35 H35 . 0.9500 ?
